data_7245254
loop_
_publ_author_name
'Wei, Wenwen'
'Zhang, Xue'
'Lu, Liping'
'Feng, Sisi'

_publ_section_title
;
 Novel 2D Isomorphic Lanthanide Complexes Based on A Bifunctional
 5-(pyridin-3-yloxy)isophthalic Acid: Synthesis, Structure, Fluorescence
 and Magnetic Properties
;
_journal_name_full CrystEngComm
_journal_paper_doi 10.1039/D2CE00626J
_journal_year 2022
_chemical_formula_moiety 'C39 H27 Ho2 N3 O18, 1[H2O]'
_chemical_formula_sum 'C39 H29 Ho2 N3 O19'
_chemical_formula_weight 1173.51
_space_group_crystal_system monoclinic
_space_group_IT_number 14
_space_group_name_Hall '-P 2yn'
_space_group_name_H-M_alt 'P 1 21/n 1'
_atom_sites_solution_hydrogens mixed
_audit_creation_date 2022-04-21
_audit_creation_method
;
Olex2 1.5
(compiled 2021.12.09 svn.r5202d8cf for OlexSys, GUI svn.r6439)
;
_audit_update_record
;
2022-05-07 deposited with the CCDC.	2022-07-22 downloaded from the CCDC.
;
_cell_angle_alpha 90
_cell_angle_beta 97.6940(10)
_cell_angle_gamma 90
_cell_formula_units_Z 4
_cell_length_a 16.0071(9)
_cell_length_b 13.5039(8)
_cell_length_c 19.8981(12)
_cell_measurement_reflns_used 6467
_cell_measurement_temperature 296.15
_cell_measurement_theta_max 27.43
_cell_measurement_theta_min 2.15
_cell_volume 4262.4(4)
_computing_cell_refinement 'Bruker SAINT'
_computing_data_collection 'Bruker APEX2'
_computing_data_reduction 'Bruker SAINT'
_computing_molecular_graphics 'Olex2 1.5 (Dolomanov et al., 2009)'
_computing_publication_material 'Olex2 1.5 (Dolomanov et al., 2009)'
_computing_structure_refinement 'SHELXL 2018/3 (Sheldrick, 2015)'
_diffrn_ambient_temperature 296.15
_diffrn_measured_fraction_theta_full 0.997
_diffrn_measured_fraction_theta_max 0.983
_diffrn_measurement_device_type 'Bruker APEX-II CCD'
_diffrn_measurement_method '\f and \w scans'
_diffrn_radiation_monochromator graphite
_diffrn_radiation_type MoK\a
_diffrn_radiation_wavelength 0.71073
_diffrn_reflns_av_R_equivalents 0.0428
_diffrn_reflns_av_unetI/netI 0.0530
_diffrn_reflns_Laue_measured_fraction_full 0.997
_diffrn_reflns_Laue_measured_fraction_max 0.983
_diffrn_reflns_limit_h_max 20
_diffrn_reflns_limit_h_min -18
_diffrn_reflns_limit_k_max 16
_diffrn_reflns_limit_k_min -17
_diffrn_reflns_limit_l_max 25
_diffrn_reflns_limit_l_min -25
_diffrn_reflns_number 25348
_diffrn_reflns_point_group_measured_fraction_full 0.997
_diffrn_reflns_point_group_measured_fraction_max 0.983
_diffrn_reflns_theta_full 25.242
_diffrn_reflns_theta_max 27.532
_diffrn_reflns_theta_min 2.558
_diffrn_source_current 30.0
_diffrn_source_power 1.5
_diffrn_source_voltage 50.0
_diffrn_standards_number 0
_exptl_absorpt_coefficient_mu 3.767
_exptl_absorpt_correction_T_max 0.7456
_exptl_absorpt_correction_T_min 0.4596
_exptl_absorpt_correction_type none
_exptl_crystal_colour 'clear light colourless'
_exptl_crystal_colour_lustre clear
_exptl_crystal_colour_modifier light
_exptl_crystal_colour_primary colourless
_exptl_crystal_density_diffrn 1.829
_exptl_crystal_description block
_exptl_crystal_F_000 2280
_exptl_crystal_preparation 'Magnetic properties'
_exptl_crystal_size_max 0.15
_exptl_crystal_size_mid 0.13
_exptl_crystal_size_min 0.12
_refine_diff_density_max 0.734
_refine_diff_density_min -0.784
_refine_diff_density_rms 0.124
_refine_ls_extinction_method none
_refine_ls_goodness_of_fit_ref 0.994
_refine_ls_hydrogen_treatment constr
_refine_ls_matrix_type full
_refine_ls_number_parameters 559
_refine_ls_number_reflns 9657
_refine_ls_number_restraints 0
_refine_ls_restrained_S_all 0.994
_refine_ls_R_factor_all 0.0453
_refine_ls_R_factor_gt 0.0298
_refine_ls_shift/su_max 0.003
_refine_ls_shift/su_mean 0.000
_refine_ls_structure_factor_coef Fsqd
_refine_ls_weighting_details 'w=1/[\s^2^(Fo^2^)+(0.0221P)^2^] where P=(Fo^2^+2Fc^2^)/3'
_refine_ls_weighting_scheme calc
_refine_ls_wR_factor_gt 0.0561
_refine_ls_wR_factor_ref 0.0607
_reflns_Friedel_coverage 0.000
_reflns_number_gt 7680
_reflns_number_total 9657
_reflns_threshold_expression 'I > 2\s(I)'
_cod_data_source_file d2ce00626j2.cif
_cod_data_source_block zx8_ho_sq
_cod_database_code 7245254
_shelx_shelxl_version_number 2018/3
_shelx_space_group_comment
;
The symmetry employed for this shelxl refinement is uniquely defined
by the following loop, which should always be used as a source of
symmetry information in preference to the above space-group names.
They are only intended as comments.
;
_shelx_estimated_absorpt_t_max 0.661
_shelx_estimated_absorpt_t_min 0.602
_olex2_refinement_description
;
1. Fixed Uiso
 At 1.2 times of:
  All C(H) groups
 At 1.5 times of:
  All O(H,H) groups
2.a Riding coordinates:
 O16(H16A,H16B), O17(H17A,H17B), O18(H18A,H18B)
2.b Aromatic/amide H refined with riding coordinates:
 C2(H2), C4(H4), C6(H6), C10(H10), C12(H12), C13(H13), C14(H14), C16(H16),
 C18(H18), C20(H20), C24(H24), C26(H26), C27(H27), C28(H28), C30(H30), C32(H32),
  C34(H34), C38(H38), C40(H40), C41(H41), C42(H42)
;
_platon_squeeze_special_details
;
A solvent mask was calculated and 68 electrons were 
found in a volume of 508\%A^3^ in 1 void per unit cell. 
This is consistent with the presence of 
1[H2O] per Asymmetric Unit 
which account for 68 electrons 
per unit cell.
;
_platon_squeeze_void_probe_radius 1.20
_olex2_submission_special_instructions 'No special instructions were received'

loop_
_space_group_symop_operation_xyz
'x, y, z'
'-x+1/2, y+1/2, -z+1/2'
'-x, -y, -z'
'x-1/2, -y-1/2, z-1/2'

loop_
_atom_site_label
_atom_site_type_symbol
_atom_site_fract_x
_atom_site_fract_y
_atom_site_fract_z
_atom_site_U_iso_or_equiv
_atom_site_adp_type
_atom_site_occupancy
_atom_site_site_symmetry_order
_atom_site_calc_flag
_atom_site_refinement_flags_posn
_atom_site_refinement_flags_adp
_atom_site_refinement_flags_occupancy
_atom_site_disorder_assembly
_atom_site_disorder_group
Ho1 Ho 0.65757(2) 0.60743(2) 0.15430(2) 0.01643(5) Uani 1 1 d . . . . .
Ho2 Ho 0.92435(2) 0.33078(2) 0.24476(2) 0.01861(5) Uani 1 1 d . . . . .
O1 O 0.78926(15) 0.60437(19) 0.21022(14) 0.0278(6) Uani 1 1 d . . . . .
O2 O 0.89399(17) 0.49668(19) 0.22900(16) 0.0359(7) Uani 1 1 d . . . . .
O3 O 0.83657(15) 0.93897(19) 0.31315(14) 0.0271(6) Uani 1 1 d . . . . .
O4 O 0.96078(17) 1.00707(19) 0.31357(16) 0.0367(8) Uani 1 1 d . . . . .
O5 O 1.15029(17) 0.7138(2) 0.27300(17) 0.0452(9) Uani 1 1 d . . . . .
O6 O 0.64418(16) 0.66032(18) 0.26399(13) 0.0241(6) Uani 1 1 d . . . . .
O7 O 0.56770(16) 0.70587(19) 0.34229(14) 0.0287(7) Uani 1 1 d . . . . .
O8 O 0.82021(18) 0.3453(2) 0.31213(14) 0.0346(7) Uani 1 1 d . . . . .
O9 O 0.79204(17) 0.24997(19) 0.39649(14) 0.0327(7) Uani 1 1 d . . . . .
O10 O 0.62653(17) 0.4737(2) 0.53586(14) 0.0364(7) Uani 1 1 d . . . . .
O11 O 0.53707(15) 0.70382(19) 0.13936(14) 0.0263(6) Uani 1 1 d . . . . .
O12 O 0.45398(17) 0.7356(2) 0.21696(14) 0.0307(7) Uani 1 1 d . . . . .
O13 O 0.39714(17) 0.4592(2) -0.04559(14) 0.0330(7) Uani 1 1 d . . . . .
O14 O 0.26033(16) 0.4734(2) -0.07428(13) 0.0312(7) Uani 1 1 d . . . . .
O15 O 0.17041(16) 0.7453(2) 0.07744(15) 0.0360(8) Uani 1 1 d . . . . .
O16 O 0.80300(17) 0.34257(19) 0.15956(14) 0.0330(7) Uani 1 1 d . . . . .
H16A H 0.800843 0.383962 0.129278 0.050 Uiso 1 1 d R U . . .
H16B H 0.762933 0.354412 0.180088 0.050 Uiso 1 1 d R U . . .
O17 O 1.01558(17) 0.3924(2) 0.17679(15) 0.0370(8) Uani 1 1 d . . . . .
H17A H 1.055079 0.361816 0.164340 0.055 Uiso 1 1 d R U . . .
H17B H 1.009889 0.444066 0.155010 0.055 Uiso 1 1 d R U . . .
O18 O 1.0091(2) 0.4176(2) 0.33650(15) 0.0455(9) Uani 1 1 d . . . . .
H18A H 1.007359 0.386562 0.371624 0.068 Uiso 1 1 d R U . . .
H18B H 1.058599 0.432262 0.334704 0.068 Uiso 1 1 d R U . . .
C1 C 1.0637(2) 0.7306(3) 0.2724(2) 0.0315(10) Uani 1 1 d . . . . .
C2 C 1.0112(2) 0.6514(3) 0.2555(2) 0.0253(9) Uani 1 1 d . . . . .
H2 H 1.033147 0.589267 0.247802 0.030 Uiso 1 1 calc R U . . .
C3 C 0.9241(2) 0.6660(3) 0.25027(19) 0.0203(8) Uani 1 1 d . . . . .
C4 C 0.8922(2) 0.7577(3) 0.26491(19) 0.0221(9) Uani 1 1 d . . . . .
H4 H 0.834313 0.766851 0.262480 0.027 Uiso 1 1 calc R U . . .
C5 C 0.9469(2) 0.8360(3) 0.2832(2) 0.0259(9) Uani 1 1 d . . . . .
C6 C 1.0338(2) 0.8227(3) 0.2850(2) 0.0344(11) Uani 1 1 d . . . . .
H6 H 1.070615 0.875621 0.294622 0.041 Uiso 1 1 calc R U . . .
C7 C 0.8645(2) 0.5824(3) 0.22824(19) 0.0215(9) Uani 1 1 d . . . . .
C8 C 0.9137(2) 0.9330(3) 0.3041(2) 0.0236(9) Uani 1 1 d . . . . .
C9 C 1.2040(2) 0.7539(3) 0.3257(2) 0.0275(9) Uani 1 1 d . . . . .
C10 C 1.2838(3) 0.7752(3) 0.3128(2) 0.0353(11) Uani 1 1 d . . . . .
H10 H 1.297704 0.761758 0.269851 0.042 Uiso 1 1 calc R U . . .
N1 N 1.3427(2) 0.8144(3) 0.3588(2) 0.0419(10) Uani 1 1 d . . . . .
C12 C 1.3219(3) 0.8323(4) 0.4202(2) 0.0482(13) Uani 1 1 d . . . . .
H12 H 1.361590 0.862055 0.452344 0.058 Uiso 1 1 calc R U . . .
C13 C 1.2440(3) 0.8088(3) 0.4383(2) 0.0459(13) Uani 1 1 d . . . . .
H13 H 1.231919 0.820451 0.482095 0.055 Uiso 1 1 calc R U . . .
C14 C 1.1847(3) 0.7676(3) 0.3899(2) 0.0407(12) Uani 1 1 d . . . . .
H14 H 1.132139 0.749227 0.400794 0.049 Uiso 1 1 calc R U . . .
C15 C 0.6570(2) 0.4797(3) 0.47337(19) 0.0258(9) Uani 1 1 d . . . . .
C16 C 0.6263(2) 0.5547(3) 0.4304(2) 0.0277(9) Uani 1 1 d . . . . .
H16 H 0.589005 0.600952 0.444156 0.033 Uiso 1 1 calc R U . . .
C17 C 0.6511(2) 0.5614(3) 0.36624(19) 0.0234(9) Uani 1 1 d . . . . .
C18 C 0.7062(2) 0.4906(3) 0.34574(19) 0.0222(9) Uani 1 1 d . . . . .
H18 H 0.724200 0.495580 0.303331 0.027 Uiso 1 1 calc R U . . .
C19 C 0.7343(2) 0.4121(3) 0.3890(2) 0.0223(9) Uani 1 1 d . . . . .
C20 C 0.7097(2) 0.4079(3) 0.45329(19) 0.0248(9) Uani 1 1 d . . . . .
H20 H 0.728752 0.356833 0.482736 0.030 Uiso 1 1 calc R U . . .
C21 C 0.6172(2) 0.6466(3) 0.3211(2) 0.0217(9) Uani 1 1 d . . . . .
C22 C 0.7869(2) 0.3300(3) 0.3649(2) 0.0240(9) Uani 1 1 d . . . . .
C23 C 0.6816(3) 0.4859(3) 0.5952(2) 0.0329(10) Uani 1 1 d . . . . .
C24 C 0.7638(3) 0.5172(3) 0.5988(2) 0.0434(12) Uani 1 1 d . . . . .
H24 H 0.785079 0.530821 0.558590 0.052 Uiso 1 1 calc R U . . .
N2 N 0.8148(3) 0.5293(3) 0.6574(2) 0.0547(12) Uani 1 1 d . . . . .
C26 C 0.7817(4) 0.5105(4) 0.7141(3) 0.0644(18) Uani 1 1 d . . . . .
H26 H 0.815800 0.518562 0.755333 0.077 Uiso 1 1 calc R U . . .
C27 C 0.7003(4) 0.4801(5) 0.7150(3) 0.0697(19) Uani 1 1 d . . . . .
H27 H 0.680114 0.469171 0.756029 0.084 Uiso 1 1 calc R U . . .
C28 C 0.6481(3) 0.4657(4) 0.6543(2) 0.0527(14) Uani 1 1 d . . . . .
H28 H 0.593022 0.443443 0.653329 0.063 Uiso 1 1 calc R U . . .
C29 C 0.2427(2) 0.6883(3) 0.0737(2) 0.0247(9) Uani 1 1 d . . . . .
C30 C 0.3130(2) 0.7135(3) 0.1183(2) 0.0248(9) Uani 1 1 d . . . . .
H30 H 0.309081 0.760928 0.151637 0.030 Uiso 1 1 calc R U . . .
C31 C 0.3898(2) 0.6677(3) 0.11336(19) 0.0208(8) Uani 1 1 d . . . . .
C32 C 0.3951(2) 0.5960(3) 0.06350(19) 0.0228(9) Uani 1 1 d . . . . .
H32 H 0.446447 0.565762 0.059644 0.027 Uiso 1 1 calc R U . . .
C33 C 0.3234(2) 0.5698(3) 0.01966(19) 0.0208(8) Uani 1 1 d . . . . .
C34 C 0.2468(2) 0.6170(3) 0.0242(2) 0.0252(9) Uani 1 1 d . . . . .
H34 H 0.199032 0.600746 -0.005648 0.030 Uiso 1 1 calc R U . . .
C35 C 0.4654(2) 0.7030(3) 0.1600(2) 0.0231(9) Uani 1 1 d . . . . .
C36 C 0.3270(2) 0.4960(3) -0.03593(19) 0.0231(9) Uani 1 1 d . . . . .
C37 C 0.0942(2) 0.7002(3) 0.0808(2) 0.0262(9) Uani 1 1 d . . . . .
C38 C 0.0844(3) 0.6017(3) 0.0957(2) 0.0330(10) Uani 1 1 d . . . . .
H38 H 0.132045 0.561929 0.104339 0.040 Uiso 1 1 calc R U . . .
N3 N 0.0085(2) 0.5610(3) 0.09825(18) 0.0360(9) Uani 1 1 d . . . . .
C40 C -0.0589(3) 0.6200(4) 0.0877(2) 0.0398(12) Uani 1 1 d . . . . .
H40 H -0.111901 0.592554 0.088873 0.048 Uiso 1 1 calc R U . . .
C41 C -0.0532(3) 0.7198(4) 0.0750(2) 0.0445(13) Uani 1 1 d . . . . .
H41 H -0.101460 0.758961 0.069139 0.053 Uiso 1 1 calc R U . . .
C42 C 0.0246(3) 0.7608(3) 0.0712(2) 0.0374(11) Uani 1 1 d . . . . .
H42 H 0.030019 0.827928 0.062282 0.045 Uiso 1 1 calc R U . . .

loop_
_atom_site_aniso_label
_atom_site_aniso_U_11
_atom_site_aniso_U_22
_atom_site_aniso_U_33
_atom_site_aniso_U_23
_atom_site_aniso_U_13
_atom_site_aniso_U_12
Ho1 0.01464(9) 0.01209(9) 0.02233(10) -0.00199(7) 0.00170(7) -0.00103(7)
Ho2 0.01770(9) 0.01432(9) 0.02348(10) -0.00158(7) 0.00151(7) -0.00104(7)
O1 0.0153(14) 0.0251(15) 0.0405(17) -0.0078(13) -0.0051(12) -0.0005(12)
O2 0.0297(17) 0.0122(14) 0.066(2) -0.0034(14) 0.0064(15) 0.0025(13)
O3 0.0185(15) 0.0177(14) 0.0451(18) -0.0053(13) 0.0043(12) 0.0004(12)
O4 0.0263(16) 0.0180(15) 0.066(2) -0.0119(14) 0.0052(15) -0.0056(13)
O5 0.0141(15) 0.047(2) 0.073(2) -0.0332(18) 0.0019(15) -0.0009(14)
O6 0.0344(16) 0.0206(14) 0.0177(14) 0.0008(11) 0.0052(12) 0.0032(12)
O7 0.0277(16) 0.0222(15) 0.0380(17) 0.0055(13) 0.0112(13) 0.0087(12)
O8 0.0328(17) 0.0448(19) 0.0283(17) 0.0026(14) 0.0112(13) 0.0091(15)
O9 0.0395(18) 0.0191(15) 0.0411(18) 0.0021(13) 0.0109(14) 0.0090(13)
O10 0.0364(18) 0.052(2) 0.0224(16) 0.0067(14) 0.0103(13) 0.0079(15)
O11 0.0168(14) 0.0209(15) 0.0405(17) 0.0034(12) 0.0009(12) 0.0004(12)
O12 0.0304(16) 0.0341(17) 0.0270(16) -0.0071(13) 0.0015(12) -0.0049(13)
O13 0.0263(16) 0.0369(17) 0.0344(17) -0.0163(14) -0.0008(13) 0.0061(14)
O14 0.0196(15) 0.0420(18) 0.0312(17) -0.0156(13) 0.0006(12) -0.0096(13)
O15 0.0174(15) 0.0261(16) 0.065(2) -0.0106(15) 0.0087(14) 0.0026(12)
O16 0.0335(17) 0.0311(17) 0.0320(17) -0.0009(13) -0.0043(13) 0.0091(14)
O17 0.0330(17) 0.0246(16) 0.058(2) 0.0111(15) 0.0238(15) 0.0064(13)
O18 0.060(2) 0.0359(18) 0.0362(19) 0.0001(14) -0.0103(16) -0.0143(16)
C1 0.016(2) 0.029(2) 0.049(3) -0.012(2) 0.0042(19) 0.0009(18)
C2 0.021(2) 0.019(2) 0.036(2) -0.0073(17) 0.0007(17) 0.0044(17)
C3 0.0164(19) 0.0146(19) 0.028(2) -0.0032(16) -0.0045(16) -0.0010(16)
C4 0.0145(19) 0.017(2) 0.034(2) -0.0021(17) -0.0001(16) 0.0037(16)
C5 0.024(2) 0.017(2) 0.035(2) -0.0043(17) -0.0020(18) 0.0037(17)
C6 0.019(2) 0.021(2) 0.063(3) -0.013(2) 0.004(2) -0.0038(18)
C7 0.023(2) 0.017(2) 0.025(2) -0.0023(16) 0.0027(17) -0.0033(16)
C8 0.020(2) 0.016(2) 0.034(2) 0.0002(17) 0.0008(17) 0.0032(17)
C9 0.022(2) 0.019(2) 0.042(3) -0.0053(18) 0.0059(19) 0.0003(17)
C10 0.030(2) 0.043(3) 0.033(3) 0.000(2) 0.004(2) -0.006(2)
N1 0.027(2) 0.057(3) 0.040(2) 0.001(2) -0.0005(17) -0.0187(19)
C12 0.056(3) 0.051(3) 0.034(3) 0.001(2) -0.010(2) -0.009(3)
C13 0.067(4) 0.039(3) 0.035(3) 0.007(2) 0.019(3) 0.012(3)
C14 0.034(3) 0.038(3) 0.054(3) 0.007(2) 0.020(2) 0.002(2)
C15 0.031(2) 0.027(2) 0.020(2) -0.0002(17) 0.0071(17) 0.0034(18)
C16 0.033(2) 0.025(2) 0.027(2) -0.0018(18) 0.0086(18) 0.0109(19)
C17 0.027(2) 0.019(2) 0.025(2) -0.0010(17) 0.0061(17) 0.0018(17)
C18 0.025(2) 0.022(2) 0.021(2) -0.0005(16) 0.0062(16) 0.0024(17)
C19 0.022(2) 0.018(2) 0.027(2) -0.0017(16) 0.0019(16) 0.0004(16)
C20 0.028(2) 0.023(2) 0.023(2) 0.0062(17) 0.0034(17) 0.0011(17)
C21 0.020(2) 0.018(2) 0.026(2) -0.0005(16) -0.0008(17) -0.0034(16)
C22 0.022(2) 0.024(2) 0.025(2) -0.0039(17) -0.0039(17) -0.0013(18)
C23 0.046(3) 0.029(2) 0.024(2) 0.0045(18) 0.006(2) 0.017(2)
C24 0.060(3) 0.032(3) 0.037(3) 0.002(2) 0.000(2) -0.001(2)
N2 0.073(3) 0.038(2) 0.048(3) -0.005(2) -0.010(2) -0.006(2)
C26 0.100(5) 0.049(4) 0.037(3) -0.013(3) -0.015(3) 0.021(4)
C27 0.090(5) 0.088(5) 0.031(3) 0.004(3) 0.009(3) 0.034(4)
C28 0.061(4) 0.066(4) 0.033(3) 0.009(3) 0.013(3) 0.026(3)
C29 0.015(2) 0.023(2) 0.038(2) -0.0028(18) 0.0084(17) 0.0031(16)
C30 0.021(2) 0.022(2) 0.032(2) -0.0099(18) 0.0054(17) -0.0021(17)
C31 0.018(2) 0.022(2) 0.022(2) -0.0042(16) -0.0003(15) -0.0056(16)
C32 0.018(2) 0.023(2) 0.028(2) -0.0043(17) 0.0038(16) 0.0015(16)
C33 0.018(2) 0.022(2) 0.023(2) -0.0066(16) 0.0054(16) 0.0003(16)
C34 0.018(2) 0.028(2) 0.029(2) -0.0058(18) -0.0001(16) -0.0060(17)
C35 0.026(2) 0.0122(19) 0.029(2) 0.0009(16) -0.0020(18) 0.0004(16)
C36 0.023(2) 0.024(2) 0.023(2) -0.0026(17) 0.0050(17) -0.0027(17)
C37 0.016(2) 0.032(2) 0.030(2) -0.0038(18) 0.0032(17) 0.0044(18)
C38 0.028(2) 0.031(2) 0.041(3) 0.002(2) 0.0089(19) 0.007(2)
N3 0.028(2) 0.041(2) 0.041(2) 0.0101(18) 0.0112(17) -0.0022(18)
C40 0.021(2) 0.061(3) 0.038(3) 0.007(2) 0.0048(19) -0.001(2)
C41 0.022(2) 0.052(3) 0.057(3) 0.015(3) 0.000(2) 0.010(2)
C42 0.027(2) 0.035(3) 0.051(3) 0.002(2) 0.005(2) 0.003(2)

loop_
_atom_type_symbol
_atom_type_description
_atom_type_scat_dispersion_real
_atom_type_scat_dispersion_imag
_atom_type_scat_source
C C 0.0033 0.0016 'International Tables Vol C Tables 4.2.6.8 and 6.1.1.4'
H H 0.0000 0.0000 'International Tables Vol C Tables 4.2.6.8 and 6.1.1.4'
Ho Ho -0.2175 4.6783 'International Tables Vol C Tables 4.2.6.8 and 6.1.1.4'
N N 0.0061 0.0033 'International Tables Vol C Tables 4.2.6.8 and 6.1.1.4'
O O 0.0106 0.0060 'International Tables Vol C Tables 4.2.6.8 and 6.1.1.4'

loop_
_geom_angle_atom_site_label_1
_geom_angle_atom_site_label_2
_geom_angle_atom_site_label_3
_geom_angle
_geom_angle_site_symmetry_1
_geom_angle_site_symmetry_3
_geom_angle_publ_flag
O1 Ho1 Ho2 96.64(7) . 2_655 ?
O1 Ho1 O3 81.17(9) . 2_645 ?
O1 Ho1 O4 124.05(10) . 2_645 ?
O1 Ho1 O6 74.94(9) . . ?
O1 Ho1 O9 82.86(10) . 2_655 ?
O1 Ho1 O11 141.67(9) . . ?
O1 Ho1 O13 130.13(9) . 3_665 ?
O1 Ho1 O14 76.39(9) . 3_665 ?
O1 Ho1 C8 103.36(10) . 2_645 ?
O1 Ho1 C36 103.08(10) . 3_665 ?
O3 Ho1 Ho2 126.88(7) 2_645 2_655 ?
O3 Ho1 O4 53.67(8) 2_645 2_645 ?
O3 Ho1 O9 153.76(9) 2_645 2_655 ?
O3 Ho1 O13 83.23(10) 2_645 3_665 ?
O3 Ho1 O14 75.20(9) 2_645 3_665 ?
O3 Ho1 C8 27.04(9) 2_645 2_645 ?
O3 Ho1 C36 75.14(10) 2_645 3_665 ?
O4 Ho1 Ho2 88.23(7) 2_645 2_655 ?
O4 Ho1 C8 26.63(9) 2_645 2_645 ?
O4 Ho1 C36 95.83(10) 2_645 3_665 ?
O6 Ho1 Ho2 37.92(6) . 2_655 ?
O6 Ho1 O3 92.50(9) . 2_645 ?
O6 Ho1 O4 75.96(10) . 2_645 ?
O6 Ho1 O9 103.29(9) . 2_655 ?
O6 Ho1 O13 152.94(9) . 3_665 ?
O6 Ho1 O14 150.21(9) . 3_665 ?
O6 Ho1 C8 83.58(10) . 2_645 ?
O6 Ho1 C36 167.63(10) . 3_665 ?
O9 Ho1 Ho2 75.58(7) 2_655 2_655 ?
O9 Ho1 O4 150.48(9) 2_655 2_645 ?
O9 Ho1 O13 91.39(10) 2_655 3_665 ?
O9 Ho1 O14 80.89(9) 2_655 3_665 ?
O9 Ho1 C8 171.86(10) 2_655 2_645 ?
O9 Ho1 C36 88.44(10) 2_655 3_665 ?
O11 Ho1 Ho2 46.11(7) . 2_655 ?
O11 Ho1 O3 125.36(9) . 2_645 ?
O11 Ho1 O4 71.83(9) . 2_645 ?
O11 Ho1 O6 76.62(9) . . ?
O11 Ho1 O9 79.24(9) . 2_655 ?
O11 Ho1 O13 84.13(9) . 3_665 ?
O11 Ho1 O14 132.62(9) . 3_665 ?
O11 Ho1 C8 98.39(10) . 2_645 ?
O11 Ho1 C36 109.96(10) . 3_665 ?
O13 Ho1 Ho2 129.82(6) 3_665 2_655 ?
O13 Ho1 O4 80.10(10) 3_665 2_645 ?
O13 Ho1 O14 53.84(8) 3_665 3_665 ?
O13 Ho1 C8 80.60(11) 3_665 2_645 ?
O13 Ho1 C36 27.06(9) 3_665 3_665 ?
O14 Ho1 Ho2 156.14(7) 3_665 2_655 ?
O14 Ho1 O4 114.72(9) 3_665 2_645 ?
O14 Ho1 C8 95.35(10) 3_665 2_645 ?
O14 Ho1 C36 27.05(9) 3_665 3_665 ?
C8 Ho1 Ho2 108.49(8) 2_645 2_655 ?
C36 Ho1 Ho2 152.84(8) 3_665 2_655 ?
C36 Ho1 C8 85.06(11) 3_665 2_645 ?
O2 Ho2 Ho1 137.24(7) . 2_645 ?
O2 Ho2 O6 142.04(9) . 2_645 ?
O2 Ho2 O7 127.38(10) . 2_645 ?
O2 Ho2 O11 135.06(9) . 2_645 ?
O2 Ho2 O12 136.01(10) . 2_645 ?
O2 Ho2 O16 72.80(9) . . ?
O2 Ho2 O18 73.69(10) . . ?
O2 Ho2 C21 138.94(10) . 2_645 ?
O2 Ho2 C35 138.53(10) . 2_645 ?
O6 Ho2 Ho1 34.29(6) 2_645 2_645 ?
O6 Ho2 O11 63.88(7) 2_645 2_645 ?
O6 Ho2 C21 26.76(9) 2_645 2_645 ?
O6 Ho2 C35 74.43(9) 2_645 2_645 ?
O7 Ho2 Ho1 83.40(6) 2_645 2_645 ?
O7 Ho2 O6 52.24(8) 2_645 2_645 ?
O7 Ho2 O11 97.56(8) 2_645 2_645 ?
O7 Ho2 C21 25.62(9) 2_645 2_645 ?
O7 Ho2 C35 88.18(10) 2_645 2_645 ?
O8 Ho2 Ho1 56.51(7) . 2_645 ?
O8 Ho2 O2 80.74(10) . . ?
O8 Ho2 O6 77.07(9) . 2_645 ?
O8 Ho2 O7 126.12(10) . 2_645 ?
O8 Ho2 O11 71.07(9) . 2_645 ?
O8 Ho2 O12 119.38(10) . 2_645 ?
O8 Ho2 O16 79.87(10) . . ?
O8 Ho2 O18 84.00(11) . . ?
O8 Ho2 C21 101.62(11) . 2_645 ?
O8 Ho2 C35 95.36(11) . 2_645 ?
O11 Ho2 Ho1 35.46(5) 2_645 2_645 ?
O11 Ho2 C35 25.04(9) 2_645 2_645 ?
O12 Ho2 Ho1 74.74(7) 2_645 2_645 ?
O12 Ho2 O6 81.93(9) 2_645 2_645 ?
O12 Ho2 O7 74.57(9) 2_645 2_645 ?
O12 Ho2 O11 48.70(8) 2_645 2_645 ?
O12 Ho2 O16 144.34(9) 2_645 . ?
O12 Ho2 O18 70.60(10) 2_645 . ?
O12 Ho2 C21 78.79(10) 2_645 2_645 ?
O12 Ho2 C35 24.02(10) 2_645 2_645 ?
O16 Ho2 Ho1 96.74(7) . 2_645 ?
O16 Ho2 O6 73.25(9) . 2_645 ?
O16 Ho2 O7 70.03(9) . 2_645 ?
O16 Ho2 O11 132.17(8) . 2_645 ?
O16 Ho2 O18 144.65(9) . . ?
O16 Ho2 C21 67.47(9) . 2_645 ?
O16 Ho2 C35 147.58(10) . 2_645 ?
O17 Ho2 Ho1 149.95(7) . 2_645 ?
O17 Ho2 O2 72.78(10) . . ?
O17 Ho2 O6 126.50(9) . 2_645 ?
O17 Ho2 O7 74.45(10) . 2_645 ?
O17 Ho2 O8 153.39(10) . . ?
O17 Ho2 O11 127.51(9) . 2_645 ?
O17 Ho2 O12 79.90(10) . 2_645 ?
O17 Ho2 O16 94.52(10) . . ?
O17 Ho2 O18 86.08(11) . . ?
O17 Ho2 C21 100.06(11) . 2_645 ?
O17 Ho2 C35 102.62(11) . 2_645 ?
O18 Ho2 Ho1 100.19(7) . 2_645 ?
O18 Ho2 O6 132.92(9) . 2_645 ?
O18 Ho2 O7 142.50(10) . 2_645 ?
O18 Ho2 O11 69.27(9) . 2_645 ?
O18 Ho2 C21 147.24(10) . 2_645 ?
O18 Ho2 C35 64.85(10) . 2_645 ?
C21 Ho2 Ho1 59.57(8) 2_645 2_645 ?
C21 Ho2 O11 81.97(9) 2_645 2_645 ?
C21 Ho2 C35 82.44(10) 2_645 2_645 ?
C35 Ho2 Ho1 55.89(8) 2_645 2_645 ?
C7 O1 Ho1 162.4(3) . . ?
C7 O2 Ho2 167.1(3) . . ?
C8 O3 Ho1 95.5(2) . 2_655 ?
C8 O4 Ho1 90.6(2) . 2_655 ?
C9 O5 C1 117.4(3) . . ?
Ho1 O6 Ho2 107.79(9) . 2_655 ?
C21 O6 Ho1 150.3(2) . . ?
C21 O6 Ho2 89.9(2) . 2_655 ?
C21 O7 Ho2 96.3(2) . 2_655 ?
C22 O8 Ho2 154.3(3) . . ?
C22 O9 Ho1 119.6(3) . 2_645 ?
C23 O10 C15 119.6(3) . . ?
Ho1 O11 Ho2 98.43(9) . 2_655 ?
C35 O11 Ho1 136.7(2) . . ?
C35 O11 Ho2 81.5(2) . 2_655 ?
C35 O12 Ho2 105.5(2) . 2_655 ?
C36 O13 Ho1 93.4(2) . 3_665 ?
C36 O14 Ho1 91.0(2) . 3_665 ?
C37 O15 C29 120.3(3) . . ?
Ho2 O16 H16A 120.9 . . ?
Ho2 O16 H16B 105.8 . . ?
H16A O16 H16B 105.9 . . ?
Ho2 O17 H17A 125.2 . . ?
Ho2 O17 H17B 126.2 . . ?
H17A O17 H17B 107.7 . . ?
Ho2 O18 H18A 108.4 . . ?
Ho2 O18 H18B 121.9 . . ?
H18A O18 H18B 107.7 . . ?
C2 C1 O5 116.6(4) . . ?
C6 C1 O5 121.0(4) . . ?
C6 C1 C2 122.3(4) . . ?
C1 C2 H2 120.7 . . ?
C1 C2 C3 118.7(4) . . ?
C3 C2 H2 120.7 . . ?
C2 C3 C7 120.2(3) . . ?
C4 C3 C2 120.2(3) . . ?
C4 C3 C7 119.6(3) . . ?
C3 C4 H4 120.1 . . ?
C3 C4 C5 119.9(3) . . ?
C5 C4 H4 120.1 . . ?
C4 C5 C6 119.9(4) . . ?
C4 C5 C8 120.3(3) . . ?
C6 C5 C8 119.7(3) . . ?
C1 C6 C5 118.9(4) . . ?
C1 C6 H6 120.5 . . ?
C5 C6 H6 120.5 . . ?
O1 C7 O2 125.0(3) . . ?
O1 C7 C3 117.1(3) . . ?
O2 C7 C3 117.9(3) . . ?
O3 C8 Ho1 57.47(19) . 2_655 ?
O3 C8 C5 118.8(3) . . ?
O4 C8 Ho1 62.8(2) . 2_655 ?
O4 C8 O3 120.2(4) . . ?
O4 C8 C5 120.9(3) . . ?
C5 C8 Ho1 176.1(3) . 2_655 ?
C10 C9 O5 116.5(4) . . ?
C10 C9 C14 118.7(4) . . ?
C14 C9 O5 124.7(4) . . ?
C9 C10 H10 118.4 . . ?
N1 C10 C9 123.3(4) . . ?
N1 C10 H10 118.4 . . ?
C12 N1 C10 117.5(4) . . ?
N1 C12 H12 118.5 . . ?
N1 C12 C13 122.9(4) . . ?
C13 C12 H12 118.5 . . ?
C12 C13 H13 120.9 . . ?
C14 C13 C12 118.2(5) . . ?
C14 C13 H13 120.9 . . ?
C9 C14 C13 119.2(4) . . ?
C9 C14 H14 120.4 . . ?
C13 C14 H14 120.4 . . ?
C16 C15 O10 117.3(3) . . ?
C16 C15 C20 121.3(4) . . ?
C20 C15 O10 121.1(3) . . ?
C15 C16 H16 120.1 . . ?
C15 C16 C17 119.8(4) . . ?
C17 C16 H16 120.1 . . ?
C16 C17 C18 119.5(4) . . ?
C16 C17 C21 118.0(3) . . ?
C18 C17 C21 122.4(3) . . ?
C17 C18 H18 120.0 . . ?
C17 C18 C19 120.1(4) . . ?
C19 C18 H18 120.0 . . ?
C18 C19 C22 120.5(3) . . ?
C20 C19 C18 119.3(4) . . ?
C20 C19 C22 120.1(3) . . ?
C15 C20 C19 119.9(4) . . ?
C15 C20 H20 120.1 . . ?
C19 C20 H20 120.1 . . ?
O6 C21 Ho2 63.34(19) . 2_655 ?
O6 C21 C17 119.9(3) . . ?
O7 C21 Ho2 58.11(19) . 2_655 ?
O7 C21 O6 121.0(3) . . ?
O7 C21 C17 118.9(3) . . ?
C17 C21 Ho2 168.3(3) . 2_655 ?
O8 C22 C19 117.5(3) . . ?
O9 C22 O8 123.8(4) . . ?
O9 C22 C19 118.6(4) . . ?
C24 C23 O10 125.2(4) . . ?
C24 C23 C28 119.5(4) . . ?
C28 C23 O10 115.2(4) . . ?
C23 C24 H24 118.3 . . ?
N2 C24 C23 123.4(5) . . ?
N2 C24 H24 118.3 . . ?
C26 N2 C24 116.6(5) . . ?
N2 C26 H26 118.1 . . ?
N2 C26 C27 123.8(5) . . ?
C27 C26 H26 118.1 . . ?
C26 C27 H27 120.2 . . ?
C26 C27 C28 119.6(5) . . ?
C28 C27 H27 120.2 . . ?
C23 C28 C27 117.1(5) . . ?
C23 C28 H28 121.4 . . ?
C27 C28 H28 121.4 . . ?
C30 C29 O15 116.0(3) . . ?
C30 C29 C34 121.1(4) . . ?
C34 C29 O15 122.5(3) . . ?
C29 C30 H30 120.1 . . ?
C29 C30 C31 119.8(4) . . ?
C31 C30 H30 120.1 . . ?
C30 C31 C32 119.8(3) . . ?
C30 C31 C35 117.5(3) . . ?
C32 C31 C35 122.5(3) . . ?
C31 C32 H32 120.1 . . ?
C33 C32 C31 119.8(3) . . ?
C33 C32 H32 120.1 . . ?
C32 C33 C34 120.1(3) . . ?
C32 C33 C36 121.5(3) . . ?
C34 C33 C36 118.3(3) . . ?
C29 C34 C33 119.3(3) . . ?
C29 C34 H34 120.4 . . ?
C33 C34 H34 120.4 . . ?
O11 C35 Ho2 73.4(2) . 2_655 ?
O11 C35 C31 119.5(4) . . ?
O12 C35 Ho2 50.44(19) . 2_655 ?
O12 C35 O11 122.5(4) . . ?
O12 C35 C31 117.9(4) . . ?
C31 C35 Ho2 160.3(3) . 2_655 ?
O13 C36 Ho1 59.50(19) . 3_665 ?
O13 C36 C33 119.8(3) . . ?
O14 C36 Ho1 62.0(2) . 3_665 ?
O14 C36 O13 120.5(4) . . ?
O14 C36 C33 119.7(3) . . ?
C33 C36 Ho1 168.2(3) . 3_665 ?
O15 C37 C38 124.6(4) . . ?
O15 C37 C42 115.9(4) . . ?
C42 C37 C38 119.4(4) . . ?
C37 C38 H38 118.8 . . ?
N3 C38 C37 122.3(4) . . ?
N3 C38 H38 118.8 . . ?
C40 N3 C38 117.7(4) . . ?
N3 C40 H40 118.5 . . ?
N3 C40 C41 122.9(4) . . ?
C41 C40 H40 118.5 . . ?
C40 C41 H41 120.4 . . ?
C42 C41 C40 119.1(4) . . ?
C42 C41 H41 120.4 . . ?
C37 C42 H42 120.8 . . ?
C41 C42 C37 118.4(4) . . ?
C41 C42 H42 120.8 . . ?

loop_
_geom_bond_atom_site_label_1
_geom_bond_atom_site_label_2
_geom_bond_distance
_geom_bond_site_symmetry_2
_geom_bond_publ_flag
Ho1 Ho2 3.9441(3) 2_655 ?
Ho1 O1 2.248(2) . ?
Ho1 O3 2.364(3) 2_645 ?
Ho1 O4 2.482(3) 2_645 ?
Ho1 O6 2.333(2) . ?
Ho1 O9 2.366(3) 2_655 ?
Ho1 O11 2.313(2) . ?
Ho1 O13 2.398(3) 3_665 ?
Ho1 O14 2.452(3) 3_665 ?
Ho1 C8 2.791(4) 2_645 ?
Ho1 C36 2.778(4) 3_665 ?
Ho2 O2 2.305(3) . ?
Ho2 O6 2.546(2) 2_645 ?
Ho2 O7 2.433(3) 2_645 ?
Ho2 O8 2.283(3) . ?
Ho2 O11 2.873(3) 2_645 ?
Ho2 O12 2.373(3) 2_645 ?
Ho2 O16 2.406(3) . ?
Ho2 O17 2.277(3) . ?
Ho2 O18 2.426(3) . ?
Ho2 C21 2.849(4) 2_645 ?
Ho2 C35 2.965(4) 2_645 ?
O1 C7 1.246(4) . ?
O2 C7 1.249(4) . ?
O3 C8 1.274(4) . ?
O4 C8 1.251(4) . ?
O5 C1 1.403(4) . ?
O5 C9 1.375(5) . ?
O6 C21 1.283(4) . ?
O7 C21 1.239(4) . ?
O8 C22 1.257(5) . ?
O9 C22 1.247(4) . ?
O10 C15 1.397(4) . ?
O10 C23 1.386(5) . ?
O11 C35 1.269(4) . ?
O12 C35 1.253(4) . ?
O13 C36 1.266(4) . ?
O14 C36 1.263(4) . ?
O15 C29 1.401(4) . ?
O15 C37 1.373(4) . ?
O16 H16A 0.8192 . ?
O16 H16B 0.8210 . ?
O17 H17A 0.8211 . ?
O17 H17B 0.8194 . ?
O18 H18A 0.8186 . ?
O18 H18B 0.8217 . ?
C1 C2 1.374(5) . ?
C1 C6 1.368(5) . ?
C2 H2 0.9300 . ?
C2 C3 1.397(5) . ?
C3 C4 1.385(5) . ?
C3 C7 1.505(5) . ?
C4 H4 0.9300 . ?
C4 C5 1.390(5) . ?
C5 C6 1.397(5) . ?
C5 C8 1.494(5) . ?
C6 H6 0.9300 . ?
C9 C10 1.366(5) . ?
C9 C14 1.368(6) . ?
C10 H10 0.9300 . ?
C10 N1 1.332(5) . ?
N1 C12 1.331(6) . ?
C12 H12 0.9300 . ?
C12 C13 1.381(6) . ?
C13 H13 0.9300 . ?
C13 C14 1.376(6) . ?
C14 H14 0.9300 . ?
C15 C16 1.374(5) . ?
C15 C20 1.379(5) . ?
C16 H16 0.9300 . ?
C16 C17 1.389(5) . ?
C17 C18 1.398(5) . ?
C17 C21 1.514(5) . ?
C18 H18 0.9300 . ?
C18 C19 1.401(5) . ?
C19 C20 1.389(5) . ?
C19 C22 1.508(5) . ?
C20 H20 0.9300 . ?
C23 C24 1.374(6) . ?
C23 C28 1.382(6) . ?
C24 H24 0.9300 . ?
C24 N2 1.341(6) . ?
N2 C26 1.332(7) . ?
C26 H26 0.9300 . ?
C26 C27 1.368(8) . ?
C27 H27 0.9300 . ?
C27 C28 1.387(7) . ?
C28 H28 0.9300 . ?
C29 C30 1.379(5) . ?
C29 C34 1.385(5) . ?
C30 H30 0.9300 . ?
C30 C31 1.391(5) . ?
C31 C32 1.397(5) . ?
C31 C35 1.501(5) . ?
C32 H32 0.9300 . ?
C32 C33 1.391(5) . ?
C33 C34 1.395(5) . ?
C33 C36 1.496(5) . ?
C34 H34 0.9300 . ?
C37 C38 1.376(6) . ?
C37 C42 1.376(5) . ?
C38 H38 0.9300 . ?
C38 N3 1.341(5) . ?
N3 C40 1.335(5) . ?
C40 H40 0.9300 . ?
C40 C41 1.375(6) . ?
C41 H41 0.9300 . ?
C41 C42 1.375(6) . ?
C42 H42 0.9300 . ?

loop_
_geom_hbond_atom_site_label_D
_geom_hbond_atom_site_label_H
_geom_hbond_atom_site_label_A
_geom_hbond_distance_DH
_geom_hbond_distance_HA
_geom_hbond_distance_DA
_geom_hbond_angle_DHA
_geom_hbond_site_symmetry_A
_geom_hbond_publ_flag
O16 H16A O14 0.82 2.36 3.102(4) 150.6 3_665 yes
O16 H16B O3 0.82 1.98 2.703(4) 146.7 2_645 yes
O17 H17A N1 0.82 1.87 2.681(4) 168.7 2_745 yes
O17 H17B N3 0.82 1.94 2.754(4) 172.9 1_655 yes
O18 H18B N2 0.82 2.08 2.895(5) 173.2 3_766 yes

loop_
_geom_torsion_atom_site_label_1
_geom_torsion_atom_site_label_2
_geom_torsion_atom_site_label_3
_geom_torsion_atom_site_label_4
_geom_torsion
_geom_torsion_site_symmetry_1
_geom_torsion_site_symmetry_2
_geom_torsion_site_symmetry_3
_geom_torsion_site_symmetry_4
_geom_torsion_publ_flag
Ho1 O1 C7 O2 -37.8(11) . . . . ?
Ho1 O1 C7 C3 141.8(7) . . . . ?
Ho1 O3 C8 O4 -0.2(4) 2_655 . . . ?
Ho1 O3 C8 C5 178.6(3) 2_655 . . . ?
Ho1 O4 C8 O3 0.2(4) 2_655 . . . ?
Ho1 O4 C8 C5 -178.6(3) 2_655 . . . ?
Ho1 O6 C21 Ho2 -127.9(5) . . . 2_655 ?
Ho1 O6 C21 O7 -119.9(4) . . . . ?
Ho1 O6 C21 C17 64.9(6) . . . . ?
Ho1 O9 C22 O8 -12.7(5) 2_645 . . . ?
Ho1 O9 C22 C19 164.0(2) 2_645 . . . ?
Ho1 O11 C35 Ho2 93.3(3) . . . 2_655 ?
Ho1 O11 C35 O12 81.1(5) . . . . ?
Ho1 O11 C35 C31 -102.8(4) . . . . ?
Ho1 O13 C36 O14 11.3(4) 3_665 . . . ?
Ho1 O13 C36 C33 -166.3(3) 3_665 . . . ?
Ho1 O14 C36 O13 -11.0(4) 3_665 . . . ?
Ho1 O14 C36 C33 166.6(3) 3_665 . . . ?
Ho2 O2 C7 O1 -53.2(14) . . . . ?
Ho2 O2 C7 C3 127.2(11) . . . . ?
Ho2 O6 C21 O7 8.0(4) 2_655 . . . ?
Ho2 O6 C21 C17 -167.3(3) 2_655 . . . ?
Ho2 O7 C21 O6 -8.4(4) 2_655 . . . ?
Ho2 O7 C21 C17 166.9(3) 2_655 . . . ?
Ho2 O8 C22 O9 -37.9(9) . . . . ?
Ho2 O8 C22 C19 145.3(5) . . . . ?
Ho2 O11 C35 O12 -12.2(3) 2_655 . . . ?
Ho2 O11 C35 C31 163.9(3) 2_655 . . . ?
Ho2 O12 C35 O11 15.2(4) 2_655 . . . ?
Ho2 O12 C35 C31 -160.9(3) 2_655 . . . ?
O5 C1 C2 C3 -176.2(4) . . . . ?
O5 C1 C6 C5 179.5(4) . . . . ?
O5 C9 C10 N1 179.9(4) . . . . ?
O5 C9 C14 C13 -179.9(4) . . . . ?
O10 C15 C16 C17 -176.8(3) . . . . ?
O10 C15 C20 C19 175.5(3) . . . . ?
O10 C23 C24 N2 179.1(4) . . . . ?
O10 C23 C28 C27 -177.9(4) . . . . ?
O15 C29 C30 C31 -173.3(3) . . . . ?
O15 C29 C34 C33 173.8(3) . . . . ?
O15 C37 C38 N3 -179.8(4) . . . . ?
O15 C37 C42 C41 -179.1(4) . . . . ?
C1 O5 C9 C10 -152.7(4) . . . . ?
C1 O5 C9 C14 31.6(6) . . . . ?
C1 C2 C3 C4 -3.0(6) . . . . ?
C1 C2 C3 C7 176.7(4) . . . . ?
C2 C1 C6 C5 2.4(7) . . . . ?
C2 C3 C4 C5 1.6(6) . . . . ?
C2 C3 C7 O1 -164.7(4) . . . . ?
C2 C3 C7 O2 14.9(6) . . . . ?
C3 C4 C5 C6 1.8(6) . . . . ?
C3 C4 C5 C8 -175.5(4) . . . . ?
C4 C3 C7 O1 14.9(5) . . . . ?
C4 C3 C7 O2 -165.5(4) . . . . ?
C4 C5 C6 C1 -3.8(6) . . . . ?
C4 C5 C8 O3 8.9(6) . . . . ?
C4 C5 C8 O4 -172.2(4) . . . . ?
C6 C1 C2 C3 0.9(7) . . . . ?
C6 C5 C8 O3 -168.3(4) . . . . ?
C6 C5 C8 O4 10.5(6) . . . . ?
C7 C3 C4 C5 -178.0(4) . . . . ?
C8 C5 C6 C1 173.5(4) . . . . ?
C9 O5 C1 C2 -137.6(4) . . . . ?
C9 O5 C1 C6 45.2(6) . . . . ?
C9 C10 N1 C12 0.6(7) . . . . ?
C10 C9 C14 C13 4.5(6) . . . . ?
C10 N1 C12 C13 2.5(7) . . . . ?
N1 C12 C13 C14 -1.9(7) . . . . ?
C12 C13 C14 C9 -1.7(7) . . . . ?
C14 C9 C10 N1 -4.1(7) . . . . ?
C15 O10 C23 C24 9.4(6) . . . . ?
C15 O10 C23 C28 -171.8(4) . . . . ?
C15 C16 C17 C18 0.9(6) . . . . ?
C15 C16 C17 C21 -178.6(4) . . . . ?
C16 C15 C20 C19 1.5(6) . . . . ?
C16 C17 C18 C19 1.7(6) . . . . ?
C16 C17 C21 Ho2 70.8(15) . . . 2_655 ?
C16 C17 C21 O6 174.0(3) . . . . ?
C16 C17 C21 O7 -1.4(5) . . . . ?
C17 C18 C19 C20 -2.7(6) . . . . ?
C17 C18 C19 C22 174.1(3) . . . . ?
C18 C17 C21 Ho2 -108.8(13) . . . 2_655 ?
C18 C17 C21 O6 -5.6(5) . . . . ?
C18 C17 C21 O7 179.1(3) . . . . ?
C18 C19 C20 C15 1.1(6) . . . . ?
C18 C19 C22 O8 15.8(5) . . . . ?
C18 C19 C22 O9 -161.1(4) . . . . ?
C20 C15 C16 C17 -2.6(6) . . . . ?
C20 C19 C22 O8 -167.4(4) . . . . ?
C20 C19 C22 O9 15.6(5) . . . . ?
C21 C17 C18 C19 -178.7(3) . . . . ?
C22 C19 C20 C15 -175.7(3) . . . . ?
C23 O10 C15 C16 -117.0(4) . . . . ?
C23 O10 C15 C20 68.8(5) . . . . ?
C23 C24 N2 C26 -1.0(7) . . . . ?
C24 C23 C28 C27 0.9(7) . . . . ?
C24 N2 C26 C27 0.2(8) . . . . ?
N2 C26 C27 C28 1.1(9) . . . . ?
C26 C27 C28 C23 -1.7(8) . . . . ?
C28 C23 C24 N2 0.4(7) . . . . ?
C29 O15 C37 C38 14.9(6) . . . . ?
C29 O15 C37 C42 -167.9(4) . . . . ?
C29 C30 C31 C32 -0.4(6) . . . . ?
C29 C30 C31 C35 175.8(4) . . . . ?
C30 C29 C34 C33 0.2(6) . . . . ?
C30 C31 C32 C33 -0.8(6) . . . . ?
C30 C31 C35 Ho2 -17.9(10) . . . 2_655 ?
C30 C31 C35 O11 -145.6(4) . . . . ?
C30 C31 C35 O12 30.7(5) . . . . ?
C31 C32 C33 C34 1.7(6) . . . . ?
C31 C32 C33 C36 177.8(3) . . . . ?
C32 C31 C35 Ho2 158.2(6) . . . 2_655 ?
C32 C31 C35 O11 30.5(6) . . . . ?
C32 C31 C35 O12 -153.2(4) . . . . ?
C32 C33 C34 C29 -1.4(6) . . . . ?
C32 C33 C36 Ho1 -86.1(13) . . . 3_665 ?
C32 C33 C36 O13 -3.1(6) . . . . ?
C32 C33 C36 O14 179.2(4) . . . . ?
C34 C29 C30 C31 0.8(6) . . . . ?
C34 C33 C36 Ho1 90.1(13) . . . 3_665 ?
C34 C33 C36 O13 173.1(4) . . . . ?
C34 C33 C36 O14 -4.6(6) . . . . ?
C35 C31 C32 C33 -176.8(4) . . . . ?
C36 C33 C34 C29 -177.6(4) . . . . ?
C37 O15 C29 C30 -131.1(4) . . . . ?
C37 O15 C29 C34 54.9(5) . . . . ?
C37 C38 N3 C40 -1.9(6) . . . . ?
C38 C37 C42 C41 -1.7(6) . . . . ?
C38 N3 C40 C41 -0.6(7) . . . . ?
N3 C40 C41 C42 1.8(7) . . . . ?
C40 C41 C42 C37 -0.6(7) . . . . ?
C42 C37 C38 N3 3.1(6) . . . . ?

loop_
_platon_squeeze_void_nr
_platon_squeeze_void_average_x
_platon_squeeze_void_average_y
_platon_squeeze_void_average_z
_platon_squeeze_void_volume
_platon_squeeze_void_count_electrons
_platon_squeeze_void_content
1 0.500 0.000 1.000 254 34 '2 H2O'
2 0.000 0.500 0.500 254 34 '2 H2O'
